data_7061991
loop_
_publ_author_name
'Hulushe, Siya T.'
'Malan, Frederick P.'
'Hosten, Eric C.'
'Lobb, Kevin A.'
'Khanye, Setshaba D.'
'Watkins, Gareth M.'

_publ_section_title
;
 Photo-and thermoresponsive N-salicylideneaniline derivatives: solid-state
 studies and structural aspects
;
_journal_name_full 'New Journal of Chemistry'
_journal_paper_doi 10.1039/D1NJ03056F
_journal_year 2022
_chemical_formula_moiety 'C13 H8 Cl N2 O3'
_chemical_formula_sum 'C13 H8 Cl N2 O3'
_chemical_formula_weight 275.66
_space_group_crystal_system monoclinic
_space_group_IT_number 14
_space_group_name_Hall '-P 2yn'
_space_group_name_H-M_alt 'P 1 21/n 1'
_atom_sites_solution_hydrogens geom
_atom_sites_solution_primary dual
_audit_creation_date 2022-02-25
_audit_creation_method
;
Olex2 1.3-ac4
(compiled 2018.12.05 svn.r3537 for Rigaku Oxford Diffraction, GUI svn.r5625)
;
_audit_update_record
;
2022-03-04 deposited with the CCDC.	2022-10-24 downloaded from the CCDC.
;
_cell_angle_alpha 90
_cell_angle_beta 92.109(2)
_cell_angle_gamma 90
_cell_formula_units_Z 4
_cell_length_a 14.6564(3)
_cell_length_b 3.73740(10)
_cell_length_c 21.4431(4)
_cell_measurement_reflns_used 8482
_cell_measurement_temperature 149.99(10)
_cell_measurement_theta_max 78.2230
_cell_measurement_theta_min 3.5600
_cell_volume 1173.79(5)
_computing_cell_refinement 'CrysAlisPro 1.171.41.123a (Rigaku OD, 2022)'
_computing_data_collection 'CrysAlisPro 1.171.41.123a (Rigaku OD, 2022)'
_computing_data_reduction 'CrysAlisPro 1.171.41.123a (Rigaku OD, 2022)'
_computing_molecular_graphics 'Olex2 (Dolomanov et al., 2009)'
_computing_publication_material 'Olex2 (Dolomanov et al., 2009)'
_computing_structure_refinement 'ShelXL (Sheldrick, 2015)'
_computing_structure_solution 'ShelXT (Sheldrick, 2015)'
_diffrn_ambient_environment N~2~
_diffrn_ambient_temperature 149.99(10)
_diffrn_detector 'Hybrid Pixel Array Detector'
_diffrn_detector_area_resol_mean 10.0000
_diffrn_detector_type HyPix
_diffrn_measured_fraction_theta_full 1.000
_diffrn_measured_fraction_theta_max 0.972
_diffrn_measurement_details
;
List of Runs (angles in degrees, time in seconds):

  # Type    Start    End  Width  t~exp~   \w     \q     \k     \f   Frames
#--------------------------------------------------------------------------
  1  \w     34.00 121.00   0.50    0.06    --   46.83  17.00  -9.00  174
  2  \w     24.00 119.00   0.50    0.06    --   46.83  77.00  60.00  190
  3  \w     24.00 119.00   0.50    0.06    --   46.83  77.00 -30.00  190
  4  \w     24.00  82.00   0.50    0.06    --   46.83  77.00-120.00  116
  5  \w    -27.00   9.00   0.50    0.06    --   46.83 -17.00-178.00   72
  6  \w    -25.00  70.00   0.50    0.06    --   46.83 -77.00 -90.00  190
  7  \w    -27.00  13.00   0.50    0.06    --   46.83 -19.00  30.00   80
  8  \w    -26.00  41.00   0.50    0.06    --   46.83 -37.00  60.00  134
  9  \w     79.00 178.00   0.50    0.23    --  110.25 125.00-180.00  198
 10  \w     38.00 106.00   0.50    0.23    --  110.25 -94.00 120.00  136
 11  \w     38.00 111.00   0.50    0.23    --  110.25-125.00  90.00  146
 12  \w     38.00 106.00   0.50    0.23    --  110.25 -94.00  90.00  136
 13  \w     38.00  80.00   0.50    0.23    --  110.25 -61.00 120.00   84
 14  \w     38.00  80.00   0.50    0.23    --  110.25 -61.00  90.00   84
 15  \w     38.00  80.00   0.50    0.23    --  110.25 -61.00  60.00   84
 16  \w     38.00  80.00   0.50    0.23    --  110.25 -61.00 -30.00   84
 17  \w     97.00 175.00   0.50    0.23    --  110.25  15.00 120.00  156
 18  \w     97.00 178.00   0.50    0.23    --  110.25  17.00  -9.00  162
 19  \w     94.00 178.00   0.50    0.23    --  110.25  61.00 -90.00  168
 20  \w     98.00 178.00   0.50    0.23    --  110.25  30.00-120.00  160
 21  \w     -1.00  29.00   0.50    0.06    --  -46.83  17.00  -9.00   60
 22  \w    -32.00  26.00   0.50    0.06    --  -46.83  37.00 120.00  116
 23  \w    -72.00 -29.00   0.50    0.23    -- -102.00  61.00  60.00   86
 24  \w    -72.00 -29.00   0.50    0.23    -- -102.00  61.00  30.00   86
 25  \w    -72.00 -29.00   0.50    0.23    -- -102.00  61.00 -60.00   86
 26  \w   -112.00 -29.00   0.50    0.23    -- -102.00 125.00   0.00  166
 27  \w   -121.00 -34.00   0.50    0.06    --  -46.83 -17.00-178.00  174
 28  \w   -170.00 -89.00   0.50    0.23    -- -102.00 -17.00-178.00  162
 29  \w   -167.00 -88.00   0.50    0.23    -- -102.00 -15.00-120.00  158
 30  \w   -120.00 -34.00   0.50    0.06    --  -46.83 -37.00 150.00  172
;
_diffrn_measurement_device 'four-circle diffractometer'
_diffrn_measurement_device_type 'XtaLAB Synergy R, DW system, HyPix'
_diffrn_measurement_method '\w scans'
_diffrn_orient_matrix_type 'CrysAlisPro convention (1999,Acta A55,543-557)'
_diffrn_orient_matrix_UB_11 0.0209631000
_diffrn_orient_matrix_UB_12 -0.0069488000
_diffrn_orient_matrix_UB_13 0.0709424000
_diffrn_orient_matrix_UB_21 -0.1004813000
_diffrn_orient_matrix_UB_22 -0.0932519000
_diffrn_orient_matrix_UB_23 0.0112078000
_diffrn_orient_matrix_UB_31 0.0228860000
_diffrn_orient_matrix_UB_32 -0.4013354000
_diffrn_orient_matrix_UB_33 -0.0038107000
_diffrn_radiation_monochromator mirror
_diffrn_radiation_probe x-ray
_diffrn_radiation_type CuK\a
_diffrn_radiation_wavelength 1.54184
_diffrn_reflns_av_R_equivalents 0.0556
_diffrn_reflns_av_unetI/netI 0.0307
_diffrn_reflns_Laue_measured_fraction_full 1.000
_diffrn_reflns_Laue_measured_fraction_max 0.972
_diffrn_reflns_limit_h_max 17
_diffrn_reflns_limit_h_min -18
_diffrn_reflns_limit_k_max 3
_diffrn_reflns_limit_k_min -4
_diffrn_reflns_limit_l_max 26
_diffrn_reflns_limit_l_min -27
_diffrn_reflns_number 11943
_diffrn_reflns_point_group_measured_fraction_full 1.000
_diffrn_reflns_point_group_measured_fraction_max 0.972
_diffrn_reflns_theta_full 67.684
_diffrn_reflns_theta_max 78.361
_diffrn_reflns_theta_min 3.592
_diffrn_source 'Rotating-anode X-ray tube'
_diffrn_source_type 'Rigaku (Cu) X-ray Source'
_exptl_absorpt_coefficient_mu 2.955
_exptl_absorpt_correction_T_max 1.00000
_exptl_absorpt_correction_T_min 0.64327
_exptl_absorpt_correction_type multi-scan
_exptl_absorpt_process_details
;
CrysAlisPro 1.171.41.123a (Rigaku Oxford Diffraction, 2022)
Empirical absorption correction using spherical harmonics,
implemented in SCALE3 ABSPACK scaling algorithm.
;
_exptl_crystal_density_diffrn 1.560
_exptl_crystal_F_000 564
_refine_diff_density_max 0.731
_refine_diff_density_min -0.511
_refine_diff_density_rms 0.072
_refine_ls_extinction_method none
_refine_ls_goodness_of_fit_ref 1.088
_refine_ls_hydrogen_treatment constr
_refine_ls_matrix_type full
_refine_ls_number_parameters 172
_refine_ls_number_reflns 2454
_refine_ls_number_restraints 0
_refine_ls_restrained_S_all 1.088
_refine_ls_R_factor_all 0.0495
_refine_ls_R_factor_gt 0.0464
_refine_ls_shift/su_max 0.000
_refine_ls_shift/su_mean 0.000
_refine_ls_structure_factor_coef Fsqd
_refine_ls_weighting_details 'w=1/[\s^2^(Fo^2^)+(0.0851P)^2^+0.5325P] where P=(Fo^2^+2Fc^2^)/3'
_refine_ls_weighting_scheme calc
_refine_ls_wR_factor_gt 0.1333
_refine_ls_wR_factor_ref 0.1364
_reflns_Friedel_coverage 0.000
_reflns_number_gt 2235
_reflns_number_total 2454
_reflns_threshold_expression 'I > 2\s(I)'
_cod_data_source_file d1nj03056f3.cif
_cod_data_source_block sh37_150b_auto
_cod_database_code 7061991
_shelx_shelxl_version_number 2016/6
_chemical_oxdiff_formula 'C10 H10 N4 O4 Cl'
_shelx_space_group_comment
;
The symmetry employed for this shelxl refinement is uniquely defined
by the following loop, which should always be used as a source of
symmetry information in preference to the above space-group names.
They are only intended as comments.
;
_diffrn_oxdiff_digest_frames
;
0192b2f16a1c2bfa58a409947da5d5895e0004297fc
;
_reflns_odcompleteness_completeness 99.96
_reflns_odcompleteness_iscentric 1
_reflns_odcompleteness_theta 71.98
_olex2_refinement_description
;
1. Fixed Uiso
 At 1.2 times of:
  All C(H) groups
2.a Aromatic/amide H refined with riding coordinates:
 C2(H2), C14(H14), C7(H7), C10(H10), C4(H4), C5(H5), C12(H12), C11(H11)
;
_olex2_submission_special_instructions 'No special instructions were received'
_oxdiff_exptl_absorpt_empirical_details
;
Empirical correction (ABSPACK) includes:
- Absorption correction using spherical harmonics
- Frame scaling
;
_oxdiff_exptl_absorpt_empirical_full_max 1.669
_oxdiff_exptl_absorpt_empirical_full_min 0.533

loop_
_space_group_symop_operation_xyz
'x, y, z'
'-x+1/2, y+1/2, -z+1/2'
'-x, -y, -z'
'x-1/2, -y-1/2, z-1/2'

loop_
_atom_site_label
_atom_site_type_symbol
_atom_site_fract_x
_atom_site_fract_y
_atom_site_fract_z
_atom_site_U_iso_or_equiv
_atom_site_adp_type
_atom_site_occupancy
_atom_site_site_symmetry_order
_atom_site_calc_flag
_atom_site_refinement_flags_posn
_atom_site_refinement_flags_adp
_atom_site_refinement_flags_occupancy
_atom_site_disorder_assembly
_atom_site_disorder_group
Cl15 Cl 0.52667(3) 0.35804(14) 0.07092(2) 0.03479(19) Uani 1 1 d . . . . .
O19 O 0.24259(9) 0.2750(4) 0.32026(6) 0.0317(3) Uani 1 1 d . . . . .
O18 O 0.41507(9) 0.9665(5) 0.56189(6) 0.0371(4) Uani 1 1 d . . . . .
O17 O 0.27572(10) 0.9068(5) 0.58945(7) 0.0425(4) Uani 1 1 d . . . . .
N8 N 0.41330(10) 0.3189(4) 0.29314(7) 0.0245(3) Uani 1 1 d . . . . .
N16 N 0.33575(11) 0.8694(4) 0.55148(7) 0.0272(4) Uani 1 1 d . . . . .
C2 C 0.38035(12) 0.6567(5) 0.44933(8) 0.0238(4) Uani 1 1 d . . . . .
H2 H 0.441498 0.723158 0.460048 0.029 Uiso 1 1 calc R . . . .
C14 C 0.47152(12) 0.3211(5) 0.18957(8) 0.0247(4) Uani 1 1 d . . . . .
H14 H 0.414443 0.410031 0.173901 0.030 Uiso 1 1 calc R . . . .
C1 C 0.35874(12) 0.5101(5) 0.39119(8) 0.0236(4) Uani 1 1 d . . . . .
C3 C 0.31228(12) 0.7055(5) 0.49167(8) 0.0240(4) Uani 1 1 d . . . . .
C7 C 0.43060(12) 0.4517(5) 0.34729(8) 0.0247(4) Uani 1 1 d . . . . .
H7 H 0.491704 0.513465 0.359083 0.030 Uiso 1 1 calc R . . . .
C9 C 0.48638(12) 0.2514(5) 0.25305(8) 0.0236(4) Uani 1 1 d . . . . .
C6 C 0.26655(12) 0.4144(5) 0.37607(8) 0.0248(4) Uani 1 1 d . . . . .
C10 C 0.56926(12) 0.1099(5) 0.27549(8) 0.0257(4) Uani 1 1 d . . . . .
H10 H 0.578807 0.061175 0.318722 0.031 Uiso 1 1 calc R . . . .
C4 C 0.22157(12) 0.6105(5) 0.47756(9) 0.0266(4) Uani 1 1 d . . . . .
H4 H 0.175800 0.646262 0.507171 0.032 Uiso 1 1 calc R . . . .
C5 C 0.19976(12) 0.4642(5) 0.42003(9) 0.0279(4) Uani 1 1 d . . . . .
H5 H 0.138477 0.396220 0.410101 0.034 Uiso 1 1 calc R . . . .
C13 C 0.54246(12) 0.2568(5) 0.14995(8) 0.0259(4) Uani 1 1 d . . . . .
C12 C 0.62535(13) 0.1145(5) 0.17103(9) 0.0286(4) Uani 1 1 d . . . . .
H12 H 0.672546 0.068802 0.142886 0.034 Uiso 1 1 calc R . . . .
C11 C 0.63775(12) 0.0407(5) 0.23403(9) 0.0281(4) Uani 1 1 d . . . . .
H11 H 0.693957 -0.058730 0.249161 0.034 Uiso 1 1 calc R . . . .

loop_
_atom_site_aniso_label
_atom_site_aniso_U_11
_atom_site_aniso_U_22
_atom_site_aniso_U_33
_atom_site_aniso_U_23
_atom_site_aniso_U_13
_atom_site_aniso_U_12
Cl15 0.0399(3) 0.0428(3) 0.0220(3) 0.00373(17) 0.00460(19) 0.00000(19)
O19 0.0292(7) 0.0397(8) 0.0260(7) -0.0071(6) -0.0031(5) -0.0035(6)
O18 0.0336(7) 0.0518(9) 0.0256(7) -0.0041(6) -0.0010(5) -0.0103(7)
O17 0.0369(8) 0.0611(10) 0.0301(7) -0.0111(7) 0.0093(6) -0.0020(7)
N8 0.0263(7) 0.0252(8) 0.0220(7) 0.0007(6) 0.0024(6) -0.0007(6)
N16 0.0299(8) 0.0289(8) 0.0229(7) 0.0018(6) 0.0024(6) 0.0002(6)
C2 0.0240(8) 0.0225(9) 0.0249(8) 0.0028(6) -0.0006(6) -0.0010(6)
C14 0.0254(8) 0.0231(9) 0.0254(8) -0.0002(7) -0.0008(6) -0.0009(7)
C1 0.0256(8) 0.0227(8) 0.0224(8) 0.0028(7) 0.0015(6) -0.0001(7)
C3 0.0283(8) 0.0230(8) 0.0206(8) 0.0019(7) 0.0001(6) 0.0006(7)
C7 0.0260(8) 0.0225(8) 0.0256(8) 0.0025(7) 0.0016(6) -0.0017(7)
C9 0.0266(8) 0.0219(8) 0.0224(8) -0.0010(7) 0.0018(6) -0.0019(7)
C6 0.0260(8) 0.0237(8) 0.0245(8) -0.0003(7) -0.0011(7) -0.0001(7)
C10 0.0296(9) 0.0221(8) 0.0251(8) 0.0023(6) -0.0021(7) -0.0009(7)
C4 0.0261(8) 0.0261(9) 0.0278(9) 0.0020(7) 0.0042(7) 0.0015(7)
C5 0.0237(8) 0.0281(9) 0.0319(9) -0.0003(8) 0.0002(7) -0.0014(7)
C13 0.0309(9) 0.0237(8) 0.0229(8) 0.0006(7) 0.0013(7) -0.0026(7)
C12 0.0278(9) 0.0263(9) 0.0322(9) -0.0021(7) 0.0065(7) -0.0009(7)
C11 0.0262(8) 0.0244(9) 0.0335(9) 0.0007(7) -0.0010(7) 0.0002(7)

loop_
_atom_type_symbol
_atom_type_description
_atom_type_scat_dispersion_real
_atom_type_scat_dispersion_imag
_atom_type_scat_source
C C 0.0181 0.0091 'International Tables Vol C Tables 4.2.6.8 and 6.1.1.4'
H H 0.0000 0.0000 'International Tables Vol C Tables 4.2.6.8 and 6.1.1.4'
Cl Cl 0.3639 0.7018 'International Tables Vol C Tables 4.2.6.8 and 6.1.1.4'
N N 0.0311 0.0180 'International Tables Vol C Tables 4.2.6.8 and 6.1.1.4'
O O 0.0492 0.0322 'International Tables Vol C Tables 4.2.6.8 and 6.1.1.4'

loop_
_geom_angle_atom_site_label_1
_geom_angle_atom_site_label_2
_geom_angle_atom_site_label_3
_geom_angle
_geom_angle_site_symmetry_1
_geom_angle_site_symmetry_3
_geom_angle_publ_flag
C7 N8 C9 119.30(15) . . ?
O18 N16 C3 118.46(15) . . ?
O17 N16 O18 122.75(16) . . ?
O17 N16 C3 118.79(15) . . ?
C3 C2 C1 119.65(16) . . ?
C13 C14 C9 118.13(16) . . ?
C2 C1 C7 119.59(15) . . ?
C2 C1 C6 119.15(16) . . ?
C6 C1 C7 121.25(16) . . ?
C2 C3 N16 118.80(15) . . ?
C2 C3 C4 121.77(16) . . ?
C4 C3 N16 119.41(16) . . ?
N8 C7 C1 121.43(16) . . ?
C14 C9 N8 117.59(15) . . ?
C10 C9 N8 121.69(15) . . ?
C10 C9 C14 120.69(16) . . ?
O19 C6 C1 121.09(16) . . ?
O19 C6 C5 119.18(16) . . ?
C5 C6 C1 119.73(16) . . ?
C11 C10 C9 119.37(16) . . ?
C5 C4 C3 118.85(17) . . ?
C4 C5 C6 120.84(17) . . ?
C14 C13 Cl15 118.80(14) . . ?
C12 C13 Cl15 118.91(14) . . ?
C12 C13 C14 122.29(16) . . ?
C11 C12 C13 118.45(17) . . ?
C12 C11 C10 121.03(17) . . ?

loop_
_geom_bond_atom_site_label_1
_geom_bond_atom_site_label_2
_geom_bond_distance
_geom_bond_site_symmetry_2
_geom_bond_publ_flag
Cl15 C13 1.7435(18) . ?
O19 C6 1.340(2) . ?
O18 N16 1.231(2) . ?
O17 N16 1.229(2) . ?
N8 C7 1.280(2) . ?
N8 C9 1.420(2) . ?
N16 C3 1.451(2) . ?
C2 C1 1.388(2) . ?
C2 C3 1.385(2) . ?
C14 C9 1.395(2) . ?
C14 C13 1.388(2) . ?
C1 C7 1.455(2) . ?
C1 C6 1.424(2) . ?
C3 C4 1.398(3) . ?
C9 C10 1.394(2) . ?
C6 C5 1.396(3) . ?
C10 C11 1.389(3) . ?
C4 C5 1.376(3) . ?
C13 C12 1.387(3) . ?
C12 C11 1.384(3) . ?
